data_7126317
loop_
_publ_author_name
'Geringer, Eugenie'
'Leusmann, Eliza'
'Tambornino, Frank'
'Gerhard, Marina'
'Koch, Martin'
'Dehnen, Stefanie'

_publ_section_title
;
 Trapping of ZnCl<sub>2</sub> by bipyridyl-functionalized organotin
 sulfide clusters, and its effect on optical properties.
;
_journal_issue 35
_journal_name_full 'Chemical communications (Cambridge, England)'
_journal_page_first 4769
_journal_page_last 4772
_journal_paper_doi 10.1039/d0cc01887b
_journal_volume 56
_journal_year 2020
_chemical_formula_moiety 'C68 H76 N16 S6 Sn4, 0.5(H2 O2)'
_chemical_formula_sum 'C68 H77 N16 O S6 Sn4'
_chemical_formula_weight 1801.57
_space_group_crystal_system monoclinic
_space_group_IT_number 13
_space_group_name_Hall '-P 2yc'
_space_group_name_H-M_alt 'P 1 2/c 1'
_atom_sites_solution_hydrogens mixed
_atom_sites_solution_primary dual
_audit_creation_date 2020-01-25
_audit_creation_method
;
Olex2 1.2
(compiled 2018.05.29 svn.r3508 for OlexSys, GUI svn.r5506)
;
_audit_update_record
;
2020-03-11 deposited with the CCDC.	2020-03-30 downloaded from the CCDC.
;
_cell_angle_alpha 90
_cell_angle_beta 109.1940(10)
_cell_angle_gamma 90
_cell_formula_units_Z 2
_cell_length_a 15.6802(3)
_cell_length_b 20.3433(3)
_cell_length_c 12.4505(2)
_cell_measurement_reflns_used 37280
_cell_measurement_temperature 100
_cell_measurement_theta_max 70.055
_cell_measurement_theta_min 2.975
_cell_volume 3750.77(11)
_computing_molecular_graphics 'Olex2 (Dolomanov et al., 2009)'
_computing_publication_material 'Olex2 (Dolomanov et al., 2009)'
_computing_structure_refinement 'ShelXL (Sheldrick, 2015)'
_computing_structure_solution 'ShelXT (Sheldrick, 2015)'
_diffrn_ambient_temperature 100
_diffrn_measured_fraction_theta_full 0.999
_diffrn_measured_fraction_theta_max 0.984
_diffrn_measurement_device_type 'StadiVari STOE'
_diffrn_radiation_type CuK\a
_diffrn_radiation_wavelength 1.54186
_diffrn_reflns_av_R_equivalents 0.0463
_diffrn_reflns_av_unetI/netI 0.0365
_diffrn_reflns_Laue_measured_fraction_full 0.999
_diffrn_reflns_Laue_measured_fraction_max 0.984
_diffrn_reflns_limit_h_max 17
_diffrn_reflns_limit_h_min -19
_diffrn_reflns_limit_k_max 18
_diffrn_reflns_limit_k_min -24
_diffrn_reflns_limit_l_max 15
_diffrn_reflns_limit_l_min -15
_diffrn_reflns_number 37045
_diffrn_reflns_point_group_measured_fraction_full 0.999
_diffrn_reflns_point_group_measured_fraction_max 0.984
_diffrn_reflns_theta_full 67.686
_diffrn_reflns_theta_max 72.590
_diffrn_reflns_theta_min 2.984
_exptl_absorpt_coefficient_mu 12.448
_exptl_absorpt_correction_T_max 0.8062
_exptl_absorpt_correction_T_min 0.0970
_exptl_absorpt_correction_type sphere
_exptl_absorpt_process_details 'R. H. Blessing, Acta Cryst. (1995). A51, 33 - 38.'
_exptl_crystal_colour 'clear light yellow'
_exptl_crystal_colour_lustre clear
_exptl_crystal_colour_modifier light
_exptl_crystal_colour_primary yellow
_exptl_crystal_density_diffrn 1.595
_exptl_crystal_description plate
_exptl_crystal_F_000 1802
_exptl_crystal_size_max 0.1
_exptl_crystal_size_mid 0.1
_exptl_crystal_size_min 0.1
_exptl_crystal_size_rad 0.01
_refine_diff_density_max 0.787
_refine_diff_density_min -0.866
_refine_diff_density_rms 0.103
_refine_ls_extinction_method none
_refine_ls_goodness_of_fit_ref 0.982
_refine_ls_hydrogen_treatment constr
_refine_ls_matrix_type full
_refine_ls_number_parameters 497
_refine_ls_number_reflns 7352
_refine_ls_number_restraints 0
_refine_ls_restrained_S_all 0.982
_refine_ls_R_factor_all 0.0429
_refine_ls_R_factor_gt 0.0339
_refine_ls_shift/su_max 0.001
_refine_ls_shift/su_mean 0.000
_refine_ls_structure_factor_coef Fsqd
_refine_ls_weighting_details 'w=1/[\s^2^(Fo^2^)+(0.0569P)^2^] where P=(Fo^2^+2Fc^2^)/3'
_refine_ls_weighting_scheme calc
_refine_ls_wR_factor_gt 0.0834
_refine_ls_wR_factor_ref 0.0869
_reflns_Friedel_coverage 0.000
_reflns_number_gt 6032
_reflns_number_total 7352
_reflns_threshold_expression 'I > 2\s(I)'
_cod_data_source_file d0cc01887b2.cif
_cod_data_source_block eg066b
_cod_depositor_comments 'Adding full bibliography for 7126312--7126319.cif.'
_cod_database_code 7126317
_shelx_shelxl_version_number 2014/7
_shelx_space_group_comment
;
The symmetry employed for this shelxl refinement is uniquely defined
by the following loop, which should always be used as a source of
symmetry information in preference to the above space-group names.
They are only intended as comments.
;
_shelx_estimated_absorpt_t_max 0.0212
_shelx_estimated_absorpt_t_min 0.0002
_olex2_refinement_description
;
1. Fixed Uiso
 At 1.2 times of:
  All C(H) groups, All C(H,H) groups
 At 1.5 times of:
  All C(H,H,H) groups, All O(H) groups
2. Others
 Sof(N5B)=Sof(C21B)=Sof(H21C)=Sof(H21D)=Sof(C22B)=Sof(C20B)=Sof(H20D)=
 Sof(H20E)=Sof(H20F)=Sof(C23B)=Sof(H23D)=Sof(H23E)=Sof(H23F)=Sof(C19B)=
 Sof(H19D)=Sof(H19E)=Sof(H19F)=1-FVAR(1)
 Sof(N5)=Sof(C23)=Sof(H23A)=Sof(H23B)=Sof(H23C)=Sof(C19)=Sof(H19A)=Sof(H19B)=
 Sof(H19C)=Sof(C22)=Sof(C20)=Sof(H20A)=Sof(H20B)=Sof(H20C)=Sof(C21)=Sof(H21A)=
 Sof(H21B)=FVAR(1)
 Fixed Sof: H1(0.5)
3.a Free rotating group:
 O1(H1)
3.b Secondary CH2 refined with riding coordinates:
 C4(H4A,H4B), C21(H21A,H21B), C21B(H21C,H21D)
3.c Aromatic/amide H refined with riding coordinates:
 C29(H29), C12(H12), C26(H26), C7(H7), C31(H31), C33(H33), C32(H32), C27(H27),
 C24(H24), C9(H9), C34(H34), C17(H17), C10(H10), C16(H16), C14(H14), C15(H15)
3.d Idealised Me refined as rotating group:
 C2(H2A,H2B,H2C), C3(H3A,H3B,H3C), C6(H6A,H6B,H6C), C23(H23A,H23B,H23C),
 C19(H19A,H19B,H19C), C20(H20A,H20B,H20C), C20B(H20D,H20E,H20F), C23B(H23D,H23E,
 H23F), C19B(H19D,H19E,H19F)
;
_olex2_submission_special_instructions 'No special instructions were received'

loop_
_space_group_symop_operation_xyz
'x, y, z'
'-x, y, -z+1/2'
'-x, -y, -z'
'x, -y, z-1/2'

loop_
_atom_site_label
_atom_site_type_symbol
_atom_site_fract_x
_atom_site_fract_y
_atom_site_fract_z
_atom_site_U_iso_or_equiv
_atom_site_adp_type
_atom_site_occupancy
_atom_site_site_symmetry_order
_atom_site_calc_flag
_atom_site_refinement_flags_posn
_atom_site_refinement_flags_adp
_atom_site_refinement_flags_occupancy
_atom_site_disorder_assembly
_atom_site_disorder_group
Sn1 Sn 0.38297(2) 0.13950(2) 0.27247(2) 0.02707(8) Uani 1 1 d . . . . .
Sn2 Sn 0.40965(2) 0.30414(2) 0.32563(2) 0.02968(8) Uani 1 1 d . . . . .
S3 S 0.46080(6) 0.20933(5) 0.44180(7) 0.0319(2) Uani 1 1 d . . . . .
S2 S 0.33077(6) 0.23487(4) 0.15783(7) 0.02993(19) Uani 1 1 d . . . . .
S1 S 0.5000 0.06921(7) 0.2500 0.0332(3) Uani 1 2 d S T P . .
S4 S 0.5000 0.37416(7) 0.2500 0.0412(3) Uani 1 2 d S T P A .
N7 N 0.8999(2) 0.35133(18) 0.7873(3) 0.0374(8) Uani 1 1 d . . . . .
N3 N 0.2599(2) 0.2023(2) -0.3787(3) 0.0426(8) Uani 1 1 d . . . . .
N8 N 0.8099(2) 0.47555(18) 0.9239(3) 0.0388(8) Uani 1 1 d . . . . .
N1 N 0.2744(2) 0.08350(16) 0.1014(2) 0.0295(6) Uani 1 1 d . . . . .
N2 N 0.2469(2) 0.10097(16) -0.0138(2) 0.0312(7) Uani 1 1 d . . . . .
N4 N 0.0308(2) 0.16279(19) -0.4021(3) 0.0398(8) Uani 1 1 d . . . . .
N6 N 0.5659(2) 0.3784(2) 0.5858(3) 0.0436(9) Uani 1 1 d . . . . .
C28 C 0.8353(3) 0.3860(2) 0.8103(3) 0.0320(8) Uani 1 1 d . . . . .
C30 C 0.8653(3) 0.4268(2) 0.9161(3) 0.0341(8) Uani 1 1 d . . . . .
C29 C 0.7462(3) 0.3849(2) 0.7420(3) 0.0368(9) Uani 1 1 d . . . . .
H29 H 0.7038 0.4105 0.7604 0.044 Uiso 1 1 calc R . . . .
C12 C 0.2052(3) 0.1545(2) -0.2374(3) 0.0336(8) Uani 1 1 d . . . . .
H12 H 0.1563 0.1408 -0.2165 0.040 Uiso 1 1 calc R . . . .
C26 C 0.7864(3) 0.3095(2) 0.6200(3) 0.0357(9) Uani 1 1 d . . . . .
H26 H 0.7723 0.2828 0.5559 0.043 Uiso 1 1 calc R . . . .
C8 C 0.2933(3) 0.14748(19) -0.1619(3) 0.0322(8) Uani 1 1 d . . . . .
C13 C 0.0994(3) 0.1937(2) -0.4245(3) 0.0355(9) Uani 1 1 d . . . . .
C7 C 0.3114(3) 0.1224(2) -0.0460(3) 0.0315(8) Uani 1 1 d . . . . .
H7 H 0.3702 0.1220 0.0045 0.038 Uiso 1 1 calc R . . . .
C25 C 0.7194(3) 0.3453(2) 0.6450(3) 0.0342(8) Uani 1 1 d . . . . .
C1 C 0.2957(3) 0.0798(2) 0.3379(3) 0.0329(8) Uani 1 1 d . . . . .
C2 C 0.3521(3) 0.0547(2) 0.4562(3) 0.0413(10) Uani 1 1 d . . . . .
H2A H 0.4005 0.0277 0.4498 0.062 Uiso 1 1 calc GR . . . .
H2B H 0.3145 0.0292 0.4877 0.062 Uiso 1 1 calc GR . . . .
H2C H 0.3767 0.0914 0.5050 0.062 Uiso 1 1 calc GR . . . .
C11 C 0.1916(3) 0.1820(2) -0.3440(3) 0.0340(8) Uani 1 1 d . . . . .
C4 C 0.2589(3) 0.0227(2) 0.2567(3) 0.0377(9) Uani 1 1 d . . . . .
H4A H 0.3059 -0.0102 0.2695 0.045 Uiso 1 1 calc R . . . .
H4B H 0.2093 0.0029 0.2754 0.045 Uiso 1 1 calc R . . . .
C31 C 0.9470(3) 0.4139(2) 1.0012(3) 0.0384(9) Uani 1 1 d . . . . .
H31 H 0.9843 0.3802 0.9930 0.046 Uiso 1 1 calc R . . . .
C3 C 0.2184(3) 0.1233(2) 0.3461(3) 0.0378(9) Uani 1 1 d . . . . .
H3A H 0.2427 0.1604 0.3940 0.057 Uiso 1 1 calc GR . . . .
H3B H 0.1805 0.0983 0.3778 0.057 Uiso 1 1 calc GR . . . .
H3C H 0.1834 0.1384 0.2716 0.057 Uiso 1 1 calc GR . . . .
C5 C 0.2259(3) 0.04039(19) 0.1314(3) 0.0325(8) Uani 1 1 d . . . . .
C33 C 0.9154(3) 0.5034(2) 1.1063(4) 0.0432(10) Uani 1 1 d . . . . .
H33 H 0.9310 0.5305 1.1700 0.052 Uiso 1 1 calc R . . . .
C32 C 0.9713(3) 0.4522(2) 1.0977(3) 0.0398(9) Uani 1 1 d . . . . .
H32 H 1.0247 0.4437 1.1566 0.048 Uiso 1 1 calc R . . . .
C27 C 0.8748(3) 0.3146(2) 0.6933(3) 0.0388(9) Uani 1 1 d . . . . .
H27 H 0.9192 0.2909 0.6758 0.047 Uiso 1 1 calc R . . . .
C24 C 0.6250(3) 0.3416(2) 0.5689(4) 0.0414(10) Uani 1 1 d . . . . .
H24 H 0.6090 0.3121 0.5084 0.050 Uiso 1 1 calc R . . . .
C9 C 0.3639(3) 0.1669(2) -0.1991(3) 0.0404(9) Uani 1 1 d . . . . .
H9 H 0.4235 0.1621 -0.1523 0.048 Uiso 1 1 calc R . . . .
C34 C 0.8361(3) 0.5129(2) 1.0175(4) 0.0432(10) Uani 1 1 d . . . . .
H34 H 0.7986 0.5472 1.0230 0.052 Uiso 1 1 calc R . . . .
C17 C -0.0531(3) 0.1748(2) -0.4718(4) 0.0439(10) Uani 1 1 d . . . . .
H17 H -0.1008 0.1538 -0.4570 0.053 Uiso 1 1 calc R . . . .
C10 C 0.3440(3) 0.1936(3) -0.3070(4) 0.0468(11) Uani 1 1 d . . . . .
H10 H 0.3919 0.2061 -0.3310 0.056 Uiso 1 1 calc R . . . .
C6 C 0.1451(3) 0.0060(2) 0.0548(4) 0.0433(10) Uani 1 1 d . . . . .
H6A H 0.1322 0.0219 -0.0214 0.065 Uiso 1 1 calc GR . . . .
H6B H 0.0943 0.0141 0.0798 0.065 Uiso 1 1 calc GR . . . .
H6C H 0.1567 -0.0404 0.0566 0.065 Uiso 1 1 calc GR . . . .
C18 C 0.3009(3) 0.3633(2) 0.3465(5) 0.0475(11) Uani 1 1 d . . . . .
C16 C -0.0732(3) 0.2164(2) -0.5643(4) 0.0430(10) Uani 1 1 d . . . . .
H16 H -0.1327 0.2238 -0.6096 0.052 Uiso 1 1 calc R . . . .
C14 C 0.0842(3) 0.2354(3) -0.5173(4) 0.0461(11) Uani 1 1 d . . . . .
H14 H 0.1325 0.2555 -0.5319 0.055 Uiso 1 1 calc R . . . .
C15 C -0.0031(3) 0.2467(3) -0.5877(4) 0.0489(11) Uani 1 1 d . . . . .
H15 H -0.0143 0.2745 -0.6501 0.059 Uiso 1 1 calc R . . . .
N5 N 0.4781(7) 0.3780(5) 0.4924(8) 0.034(2) Uani 0.637(7) 1 d . . . A 1
C23 C 0.4389(5) 0.4819(4) 0.5749(7) 0.051(2) Uani 0.637(7) 1 d . . . A 1
H23A H 0.5006 0.4816 0.6241 0.077 Uiso 0.637(7) 1 calc GR . . A 1
H23B H 0.3997 0.4764 0.6194 0.077 Uiso 0.637(7) 1 calc GR . . A 1
H23C H 0.4259 0.5230 0.5349 0.077 Uiso 0.637(7) 1 calc GR . . A 1
C19 C 0.2325(5) 0.3792(4) 0.2169(7) 0.060(2) Uani 0.637(7) 1 d . . . A 1
H19A H 0.2663 0.3985 0.1731 0.090 Uiso 0.637(7) 1 calc GR . . A 1
H19B H 0.1865 0.4093 0.2209 0.090 Uiso 0.637(7) 1 calc GR . . A 1
H19C H 0.2050 0.3391 0.1814 0.090 Uiso 0.637(7) 1 calc GR . . A 1
C22 C 0.4239(4) 0.4262(3) 0.4902(6) 0.0375(16) Uani 0.637(7) 1 d . . . A 1
C20 C 0.2532(5) 0.3271(4) 0.4051(9) 0.059(2) Uani 0.637(7) 1 d . . . A 1
H20A H 0.2479 0.2821 0.3802 0.088 Uiso 0.637(7) 1 calc GR . . A 1
H20B H 0.1940 0.3455 0.3897 0.088 Uiso 0.637(7) 1 calc GR . . A 1
H20C H 0.2852 0.3289 0.4854 0.088 Uiso 0.637(7) 1 calc GR . . A 1
C21 C 0.3369(5) 0.4298(4) 0.3910(8) 0.0407(17) Uani 0.637(7) 1 d . . . A 1
H21A H 0.2919 0.4529 0.4147 0.049 Uiso 0.637(7) 1 calc R . . A 1
H21B H 0.3472 0.4549 0.3302 0.049 Uiso 0.637(7) 1 calc R . . A 1
N5B N 0.4806(14) 0.3589(9) 0.5259(14) 0.032(3) Uani 0.363(7) 1 d . . . A 2
C21B C 0.3253(7) 0.3647(7) 0.4926(9) 0.041(3) Uani 0.363(7) 1 d . . . A 2
H21C H 0.2841 0.3947 0.5112 0.049 Uiso 0.363(7) 1 calc R . . A 2
H21D H 0.3155 0.3212 0.5183 0.049 Uiso 0.363(7) 1 calc R . . A 2
C22B C 0.4223(7) 0.3859(8) 0.5561(9) 0.044(4) Uani 0.363(7) 1 d . . . A 2
C20B C 0.2111(6) 0.3308(6) 0.3053(9) 0.035(3) Uani 0.363(7) 1 d . . . A 2
H20D H 0.1867 0.3344 0.2240 0.052 Uiso 0.363(7) 1 calc GR . . A 2
H20E H 0.1711 0.3517 0.3388 0.052 Uiso 0.363(7) 1 calc GR . . A 2
H20F H 0.2175 0.2852 0.3265 0.052 Uiso 0.363(7) 1 calc GR . . A 2
C23B C 0.4400(8) 0.4333(9) 0.6550(11) 0.060(5) Uani 0.363(7) 1 d . . . A 2
H23D H 0.4447 0.4092 0.7230 0.090 Uiso 0.363(7) 1 calc GR . . A 2
H23E H 0.3912 0.4642 0.6397 0.090 Uiso 0.363(7) 1 calc GR . . A 2
H23F H 0.4954 0.4565 0.6650 0.090 Uiso 0.363(7) 1 calc GR . . A 2
C19B C 0.3042(9) 0.4305(7) 0.3146(14) 0.045(3) Uani 0.363(7) 1 d . . . A 2
H19D H 0.3635 0.4478 0.3522 0.068 Uiso 0.363(7) 1 calc GR . . A 2
H19E H 0.2607 0.4555 0.3366 0.068 Uiso 0.363(7) 1 calc GR . . A 2
H19F H 0.2906 0.4333 0.2338 0.068 Uiso 0.363(7) 1 calc GR . . A 2
O1 O 1.0000 0.0597(3) 0.7500 0.0594(12) Uani 1 2 d S T P . .
H1 H 0.9812 0.0847 0.7920 0.089 Uiso 0.5 1 d G . . . .

loop_
_atom_site_aniso_label
_atom_site_aniso_U_11
_atom_site_aniso_U_22
_atom_site_aniso_U_33
_atom_site_aniso_U_23
_atom_site_aniso_U_13
_atom_site_aniso_U_12
Sn1 0.03550(13) 0.02339(13) 0.02457(13) 0.00229(9) 0.01291(10) 0.00016(9)
Sn2 0.03031(12) 0.02461(14) 0.03394(14) -0.00330(10) 0.01033(10) 0.00208(9)
S3 0.0367(4) 0.0338(5) 0.0246(4) -0.0002(4) 0.0093(4) 0.0044(4)
S2 0.0388(4) 0.0254(5) 0.0252(4) 0.0030(3) 0.0101(3) -0.0005(4)
S1 0.0392(6) 0.0240(7) 0.0407(7) 0.000 0.0191(6) 0.000
S4 0.0410(7) 0.0227(7) 0.0632(9) 0.000 0.0217(7) 0.000
N7 0.0403(16) 0.040(2) 0.0331(17) -0.0028(15) 0.0132(14) 0.0018(15)
N3 0.0447(18) 0.056(2) 0.0290(17) -0.0025(16) 0.0148(15) -0.0004(17)
N8 0.0412(17) 0.039(2) 0.0400(18) -0.0095(16) 0.0185(15) -0.0043(15)
N1 0.0382(15) 0.0259(16) 0.0251(15) -0.0018(12) 0.0112(13) -0.0015(13)
N2 0.0396(16) 0.0278(17) 0.0263(15) -0.0014(13) 0.0111(13) -0.0006(14)
N4 0.0414(17) 0.038(2) 0.0372(18) -0.0004(15) 0.0094(15) -0.0038(16)
N6 0.0386(17) 0.049(2) 0.0413(19) -0.0154(17) 0.0107(15) -0.0053(17)
C28 0.0407(19) 0.027(2) 0.0320(19) -0.0021(16) 0.0167(16) -0.0046(16)
C30 0.0375(18) 0.034(2) 0.036(2) -0.0054(17) 0.0192(16) -0.0095(17)
C29 0.0354(18) 0.037(2) 0.041(2) -0.0071(18) 0.0165(17) -0.0026(17)
C12 0.0425(19) 0.029(2) 0.032(2) -0.0045(16) 0.0162(17) 0.0024(17)
C26 0.044(2) 0.033(2) 0.032(2) -0.0036(16) 0.0145(17) -0.0018(18)
C8 0.043(2) 0.027(2) 0.0279(18) -0.0043(15) 0.0127(16) 0.0015(16)
C13 0.044(2) 0.036(2) 0.0284(19) -0.0041(16) 0.0154(16) 0.0012(18)
C7 0.0382(18) 0.030(2) 0.0272(18) -0.0035(15) 0.0116(15) -0.0004(16)
C25 0.0406(19) 0.030(2) 0.034(2) -0.0019(16) 0.0148(17) -0.0051(17)
C1 0.045(2) 0.028(2) 0.0307(18) 0.0042(16) 0.0201(16) -0.0040(17)
C2 0.055(2) 0.040(2) 0.033(2) 0.0094(18) 0.0196(18) -0.004(2)
C11 0.0429(19) 0.034(2) 0.0277(19) -0.0047(16) 0.0146(16) 0.0041(17)
C4 0.050(2) 0.029(2) 0.040(2) 0.0030(17) 0.0236(18) -0.0050(18)
C31 0.0384(19) 0.041(2) 0.039(2) -0.0017(18) 0.0166(17) -0.0040(18)
C3 0.049(2) 0.034(2) 0.036(2) 0.0027(17) 0.0214(18) -0.0030(18)
C5 0.0396(18) 0.027(2) 0.035(2) -0.0039(16) 0.0176(16) -0.0018(16)
C33 0.051(2) 0.046(3) 0.039(2) -0.0116(19) 0.0224(19) -0.014(2)
C32 0.0390(19) 0.047(3) 0.035(2) -0.0078(18) 0.0144(17) -0.0118(19)
C27 0.0417(19) 0.039(2) 0.036(2) -0.0056(18) 0.0125(17) 0.0065(18)
C24 0.0367(19) 0.045(3) 0.042(2) -0.0155(19) 0.0128(18) -0.0044(19)
C9 0.041(2) 0.051(3) 0.030(2) -0.0081(19) 0.0121(17) -0.001(2)
C34 0.048(2) 0.040(3) 0.047(2) -0.013(2) 0.024(2) -0.0057(19)
C17 0.039(2) 0.049(3) 0.042(2) -0.005(2) 0.0111(18) -0.003(2)
C10 0.044(2) 0.067(3) 0.033(2) -0.003(2) 0.0178(18) -0.004(2)
C6 0.051(2) 0.038(2) 0.043(2) -0.0076(19) 0.0175(19) -0.010(2)
C18 0.0311(19) 0.032(2) 0.082(3) -0.014(2) 0.021(2) 0.0048(17)
C16 0.039(2) 0.048(3) 0.039(2) -0.004(2) 0.0085(18) 0.0075(19)
C14 0.045(2) 0.060(3) 0.037(2) 0.007(2) 0.0181(18) 0.001(2)
C15 0.056(2) 0.056(3) 0.036(2) 0.011(2) 0.0165(19) 0.009(2)
N5 0.032(3) 0.035(6) 0.036(6) -0.007(3) 0.010(4) 0.000(4)
C23 0.050(4) 0.036(4) 0.061(5) -0.019(4) 0.010(4) -0.002(3)
C19 0.052(4) 0.044(5) 0.064(5) -0.009(4) -0.008(4) 0.020(4)
C22 0.039(3) 0.029(4) 0.044(4) -0.003(3) 0.013(3) -0.001(3)
C20 0.053(4) 0.041(4) 0.100(7) -0.019(4) 0.048(5) 0.001(4)
C21 0.032(3) 0.034(4) 0.054(5) -0.004(4) 0.011(3) 0.007(3)
N5B 0.040(6) 0.036(10) 0.021(8) 0.000(5) 0.014(6) 0.000(6)
C21B 0.035(5) 0.067(9) 0.024(5) -0.006(5) 0.013(4) 0.004(5)
C22B 0.022(5) 0.077(10) 0.029(6) -0.013(6) 0.003(4) 0.008(5)
C20B 0.022(4) 0.047(7) 0.032(6) -0.011(5) 0.004(4) 0.006(5)
C23B 0.035(6) 0.095(13) 0.051(8) -0.036(8) 0.015(6) 0.002(7)
C19B 0.038(6) 0.040(7) 0.065(9) 0.014(7) 0.026(7) 0.016(6)
O1 0.073(3) 0.059(3) 0.045(3) 0.000 0.017(2) 0.000

loop_
_atom_type_symbol
_atom_type_description
_atom_type_scat_dispersion_real
_atom_type_scat_dispersion_imag
_atom_type_scat_source
C C 0.0181 0.0091 'International Tables Vol C Tables 4.2.6.8 and 6.1.1.4'
H H 0.0000 0.0000 'International Tables Vol C Tables 4.2.6.8 and 6.1.1.4'
N N 0.0311 0.0180 'International Tables Vol C Tables 4.2.6.8 and 6.1.1.4'
O O 0.0492 0.0322 'International Tables Vol C Tables 4.2.6.8 and 6.1.1.4'
S S 0.3331 0.5567 'International Tables Vol C Tables 4.2.6.8 and 6.1.1.4'
Sn Sn 0.0259 5.4591 'International Tables Vol C Tables 4.2.6.8 and 6.1.1.4'

loop_
_geom_angle_atom_site_label_1
_geom_angle_atom_site_label_2
_geom_angle_atom_site_label_3
_geom_angle
_geom_angle_site_symmetry_1
_geom_angle_site_symmetry_3
_geom_angle_publ_flag
S3 Sn1 N1 167.40(7) . . ?
S2 Sn1 S3 91.08(3) . . ?
S2 Sn1 S1 122.43(3) . . ?
S2 Sn1 N1 81.86(7) . . ?
S1 Sn1 S3 104.79(3) . . ?
S1 Sn1 N1 87.82(7) . . ?
C1 Sn1 S3 101.16(10) . . ?
C1 Sn1 S2 122.84(11) . . ?
C1 Sn1 S1 107.95(11) . . ?
C1 Sn1 N1 74.43(12) . . ?
S3 Sn2 S2 91.51(3) . . ?
S3 Sn2 S4 126.26(3) . . ?
S3 Sn2 N5 90.9(2) . . ?
S2 Sn2 N5 175.8(3) . . ?
S4 Sn2 S2 101.58(3) . . ?
S4 Sn2 N5 79.8(2) . . ?
C18 Sn2 S3 119.74(15) . . ?
C18 Sn2 S2 102.79(13) . . ?
C18 Sn2 S4 107.78(13) . . ?
C18 Sn2 N5 73.0(3) . . ?
Sn2 S3 Sn1 88.54(3) . . ?
Sn1 S2 Sn2 88.86(3) . . ?
Sn1 S1 Sn1 107.35(5) 2_655 . ?
Sn2 S4 Sn2 107.48(6) 2_655 . ?
C27 N7 C28 117.2(3) . . ?
C10 N3 C11 117.3(4) . . ?
C34 N8 C30 117.5(4) . . ?
N2 N1 Sn1 130.3(2) . . ?
C5 N1 Sn1 111.1(2) . . ?
C5 N1 N2 117.1(3) . . ?
C7 N2 N1 113.4(3) . . ?
C17 N4 C13 117.4(4) . . ?
C24 N6 N5 114.2(5) . . ?
C24 N6 N5B 112.3(9) . . ?
N7 C28 C30 116.0(3) . . ?
N7 C28 C29 122.9(4) . . ?
C29 C28 C30 121.1(4) . . ?
N8 C30 C28 116.7(3) . . ?
N8 C30 C31 122.6(4) . . ?
C31 C30 C28 120.8(4) . . ?
C28 C29 H29 120.0 . . ?
C28 C29 C25 120.0(4) . . ?
C25 C29 H29 120.0 . . ?
C8 C12 H12 120.4 . . ?
C11 C12 H12 120.4 . . ?
C11 C12 C8 119.3(4) . . ?
C25 C26 H26 120.8 . . ?
C27 C26 H26 120.8 . . ?
C27 C26 C25 118.4(4) . . ?
C12 C8 C7 121.6(3) . . ?
C9 C8 C12 117.8(4) . . ?
C9 C8 C7 120.6(4) . . ?
N4 C13 C11 116.8(4) . . ?
N4 C13 C14 121.7(4) . . ?
C14 C13 C11 121.6(4) . . ?
N2 C7 C8 120.6(3) . . ?
N2 C7 H7 119.7 . . ?
C8 C7 H7 119.7 . . ?
C29 C25 C26 117.3(4) . . ?
C29 C25 C24 122.6(4) . . ?
C26 C25 C24 120.0(4) . . ?
C2 C1 Sn1 108.0(3) . . ?
C4 C1 Sn1 108.9(2) . . ?
C4 C1 C2 110.8(3) . . ?
C4 C1 C3 110.5(3) . . ?
C3 C1 Sn1 108.2(3) . . ?
C3 C1 C2 110.4(3) . . ?
C1 C2 H2A 109.5 . . ?
C1 C2 H2B 109.5 . . ?
C1 C2 H2C 109.5 . . ?
H2A C2 H2B 109.5 . . ?
H2A C2 H2C 109.5 . . ?
H2B C2 H2C 109.5 . . ?
N3 C11 C12 122.8(4) . . ?
N3 C11 C13 115.8(3) . . ?
C12 C11 C13 121.3(4) . . ?
C1 C4 H4A 108.4 . . ?
C1 C4 H4B 108.4 . . ?
H4A C4 H4B 107.5 . . ?
C5 C4 C1 115.3(3) . . ?
C5 C4 H4A 108.4 . . ?
C5 C4 H4B 108.4 . . ?
C30 C31 H31 120.6 . . ?
C32 C31 C30 118.7(4) . . ?
C32 C31 H31 120.6 . . ?
C1 C3 H3A 109.5 . . ?
C1 C3 H3B 109.5 . . ?
C1 C3 H3C 109.5 . . ?
H3A C3 H3B 109.5 . . ?
H3A C3 H3C 109.5 . . ?
H3B C3 H3C 109.5 . . ?
N1 C5 C4 115.1(3) . . ?
N1 C5 C6 126.3(4) . . ?
C6 C5 C4 118.6(3) . . ?
C32 C33 H33 121.0 . . ?
C34 C33 H33 121.0 . . ?
C34 C33 C32 117.9(4) . . ?
C31 C32 C33 119.4(4) . . ?
C31 C32 H32 120.3 . . ?
C33 C32 H32 120.3 . . ?
N7 C27 C26 124.1(4) . . ?
N7 C27 H27 118.0 . . ?
C26 C27 H27 118.0 . . ?
N6 C24 C25 120.0(4) . . ?
N6 C24 H24 120.0 . . ?
C25 C24 H24 120.0 . . ?
C8 C9 H9 120.5 . . ?
C10 C9 C8 119.0(4) . . ?
C10 C9 H9 120.5 . . ?
N8 C34 C33 123.9(4) . . ?
N8 C34 H34 118.1 . . ?
C33 C34 H34 118.1 . . ?
N4 C17 H17 118.0 . . ?
N4 C17 C16 123.9(4) . . ?
C16 C17 H17 118.0 . . ?
N3 C10 C9 123.8(4) . . ?
N3 C10 H10 118.1 . . ?
C9 C10 H10 118.1 . . ?
C5 C6 H6A 109.5 . . ?
C5 C6 H6B 109.5 . . ?
C5 C6 H6C 109.5 . . ?
H6A C6 H6B 109.5 . . ?
H6A C6 H6C 109.5 . . ?
H6B C6 H6C 109.5 . . ?
C19 C18 Sn2 106.0(4) . . ?
C20 C18 Sn2 110.1(4) . . ?
C20 C18 C19 108.9(6) . . ?
C20 C18 C21 118.6(6) . . ?
C21 C18 Sn2 109.2(3) . . ?
C21 C18 C19 103.2(5) . . ?
C21B C18 Sn2 102.9(4) . . ?
C20B C18 Sn2 113.9(5) . . ?
C20B C18 C21B 103.1(7) . . ?
C19B C18 Sn2 113.2(5) . . ?
C19B C18 C21B 105.1(9) . . ?
C19B C18 C20B 116.5(8) . . ?
C17 C16 H16 120.9 . . ?
C15 C16 C17 118.3(4) . . ?
C15 C16 H16 120.9 . . ?
C13 C14 H14 120.2 . . ?
C15 C14 C13 119.6(4) . . ?
C15 C14 H14 120.2 . . ?
C16 C15 C14 119.1(4) . . ?
C16 C15 H15 120.5 . . ?
C14 C15 H15 120.5 . . ?
N6 N5 Sn2 133.6(7) . . ?
C22 N5 Sn2 109.8(6) . . ?
C22 N5 N6 116.5(8) . . ?
H23A C23 H23B 109.5 . . ?
H23A C23 H23C 109.5 . . ?
H23B C23 H23C 109.5 . . ?
C22 C23 H23A 109.5 . . ?
C22 C23 H23B 109.5 . . ?
C22 C23 H23C 109.5 . . ?
C18 C19 H19A 109.5 . . ?
C18 C19 H19B 109.5 . . ?
C18 C19 H19C 109.5 . . ?
H19A C19 H19B 109.5 . . ?
H19A C19 H19C 109.5 . . ?
H19B C19 H19C 109.5 . . ?
N5 C22 C23 127.1(7) . . ?
N5 C22 C21 117.7(7) . . ?
C23 C22 C21 115.2(6) . . ?
C18 C20 H20A 109.5 . . ?
C18 C20 H20B 109.5 . . ?
C18 C20 H20C 109.5 . . ?
H20A C20 H20B 109.5 . . ?
H20A C20 H20C 109.5 . . ?
H20B C20 H20C 109.5 . . ?
C18 C21 C22 112.8(6) . . ?
C18 C21 H21A 109.0 . . ?
C18 C21 H21B 109.0 . . ?
C22 C21 H21A 109.0 . . ?
C22 C21 H21B 109.0 . . ?
H21A C21 H21B 107.8 . . ?
C22B N5B N6 113.5(16) . . ?
C18 C21B H21C 109.0 . . ?
C18 C21B H21D 109.0 . . ?
H21C C21B H21D 107.8 . . ?
C22B C21B C18 112.7(8) . . ?
C22B C21B H21C 109.0 . . ?
C22B C21B H21D 109.0 . . ?
N5B C22B C21B 115.5(14) . . ?
N5B C22B C23B 125.3(13) . . ?
C23B C22B C21B 119.0(9) . . ?
C18 C20B H20D 109.5 . . ?
C18 C20B H20E 109.5 . . ?
C18 C20B H20F 109.5 . . ?
H20D C20B H20E 109.5 . . ?
H20D C20B H20F 109.5 . . ?
H20E C20B H20F 109.5 . . ?
C22B C23B H23D 109.5 . . ?
C22B C23B H23E 109.5 . . ?
C22B C23B H23F 109.5 . . ?
H23D C23B H23E 109.5 . . ?
H23D C23B H23F 109.5 . . ?
H23E C23B H23F 109.5 . . ?
C18 C19B H19D 109.5 . . ?
C18 C19B H19E 109.5 . . ?
C18 C19B H19F 109.5 . . ?
H19D C19B H19E 109.5 . . ?
H19D C19B H19F 109.5 . . ?
H19E C19B H19F 109.5 . . ?

loop_
_geom_bond_atom_site_label_1
_geom_bond_atom_site_label_2
_geom_bond_distance
_geom_bond_site_symmetry_2
_geom_bond_publ_flag
Sn1 S3 2.5021(9) . ?
Sn1 S2 2.3880(9) . ?
Sn1 S1 2.4142(8) . ?
Sn1 N1 2.520(3) . ?
Sn1 C1 2.179(4) . ?
Sn2 S3 2.3859(10) . ?
Sn2 S2 2.4862(9) . ?
Sn2 S4 2.4083(9) . ?
Sn2 C18 2.172(4) . ?
Sn2 N5 2.500(11) . ?
S1 Sn1 2.4142(8) 2_655 ?
S4 Sn2 2.4083(9) 2_655 ?
N7 C28 1.341(5) . ?
N7 C27 1.335(5) . ?
N3 C11 1.344(5) . ?
N3 C10 1.340(6) . ?
N8 C30 1.344(5) . ?
N8 C34 1.337(5) . ?
N1 N2 1.400(4) . ?
N1 C5 1.294(5) . ?
N2 C7 1.281(5) . ?
N4 C13 1.353(5) . ?
N4 C17 1.339(6) . ?
N6 C24 1.262(6) . ?
N6 N5 1.482(11) . ?
N6 N5B 1.36(2) . ?
C28 C30 1.495(5) . ?
C28 C29 1.377(5) . ?
C30 C31 1.392(6) . ?
C29 H29 0.9300 . ?
C29 C25 1.396(6) . ?
C12 H12 0.9300 . ?
C12 C8 1.400(6) . ?
C12 C11 1.391(6) . ?
C26 H26 0.9300 . ?
C26 C25 1.397(6) . ?
C26 C27 1.390(6) . ?
C8 C7 1.468(5) . ?
C8 C9 1.390(6) . ?
C13 C11 1.483(6) . ?
C13 C14 1.388(6) . ?
C7 H7 0.9300 . ?
C25 C24 1.473(6) . ?
C1 C2 1.535(6) . ?
C1 C4 1.524(6) . ?
C1 C3 1.530(6) . ?
C2 H2A 0.9600 . ?
C2 H2B 0.9600 . ?
C2 H2C 0.9600 . ?
C4 H4A 0.9700 . ?
C4 H4B 0.9700 . ?
C4 C5 1.517(5) . ?
C31 H31 0.9300 . ?
C31 C32 1.375(6) . ?
C3 H3A 0.9600 . ?
C3 H3B 0.9600 . ?
C3 H3C 0.9600 . ?
C5 C6 1.487(6) . ?
C33 H33 0.9300 . ?
C33 C32 1.389(6) . ?
C33 C34 1.380(6) . ?
C32 H32 0.9300 . ?
C27 H27 0.9300 . ?
C24 H24 0.9300 . ?
C9 H9 0.9300 . ?
C9 C10 1.385(6) . ?
C34 H34 0.9300 . ?
C17 H17 0.9300 . ?
C17 C16 1.380(7) . ?
C10 H10 0.9300 . ?
C6 H6A 0.9600 . ?
C6 H6B 0.9600 . ?
C6 H6C 0.9600 . ?
C18 C19 1.649(9) . ?
C18 C20 1.412(10) . ?
C18 C21 1.500(9) . ?
C18 C21B 1.732(11) . ?
C18 C20B 1.485(11) . ?
C18 C19B 1.429(14) . ?
C16 H16 0.9300 . ?
C16 C15 1.372(7) . ?
C14 H14 0.9300 . ?
C14 C15 1.381(6) . ?
C15 H15 0.9300 . ?
N5 C22 1.293(13) . ?
C23 H23A 0.9600 . ?
C23 H23B 0.9600 . ?
C23 H23C 0.9600 . ?
C23 C22 1.512(9) . ?
C19 H19A 0.9600 . ?
C19 H19B 0.9600 . ?
C19 H19C 0.9600 . ?
C22 C21 1.512(10) . ?
C20 H20A 0.9600 . ?
C20 H20B 0.9600 . ?
C20 H20C 0.9600 . ?
C21 H21A 0.9700 . ?
C21 H21B 0.9700 . ?
N5B C22B 1.23(2) . ?
C21B H21C 0.9700 . ?
C21B H21D 0.9700 . ?
C21B C22B 1.528(15) . ?
C22B C23B 1.516(17) . ?
C20B H20D 0.9600 . ?
C20B H20E 0.9600 . ?
C20B H20F 0.9600 . ?
C23B H23D 0.9600 . ?
C23B H23E 0.9600 . ?
C23B H23F 0.9600 . ?
C19B H19D 0.9600 . ?
C19B H19E 0.9600 . ?
C19B H19F 0.9600 . ?
O1 H1 0.8495 . ?
